data_4026528
loop_
_publ_author_name
'Artem I. Vedernikov'
'Evgeny N. Ushakov'
'Asya A. Efremova'
'Lyudmila G. Kuz'mina'
'Anna A. Moiseeva'
'Natalia A. Lobova'
'Andrei V. Churakov'
'Yuri A. Strelenko'
'Michael V. Alfimov'
'Judith A. K. Howard'
'Sergey P. Gromov'

_publ_section_title
;
 Synthesis, Structure, and Properties of Supramolecular Charge-Transfer
 Complexes between Bis(18-crown-6)stilbene and Ammonioalkyl Derivatives of
 4,4'-Bipyridine and 2,7-Diazapyrene
;
_journal_name_full 'Journal of Organic Chemistry'
_journal_page_first 6768
_journal_page_last 6779
_journal_paper_doi 10.1021/jo201172w
_journal_volume 76
_journal_year 2011
_chemical_formula_sum 'C52 H84 Cl4 N4 O33'
_chemical_formula_weight 1435.03
_chemical_name_systematic
; 
 ? 
;
_space_group_IT_number 2
_symmetry_cell_setting triclinic
_symmetry_space_group_name_Hall '-P 1'
_symmetry_space_group_name_H-M 'P -1'
_atom_sites_solution_hydrogens geom
_atom_sites_solution_primary direct
_atom_sites_solution_secondary difmap
_audit_creation_method SHELXL-97
_cell_angle_alpha 79.194(4)
_cell_angle_beta 80.249(3)
_cell_angle_gamma 77.874(3)
_cell_formula_units_Z 1
_cell_length_a 8.7194(7)
_cell_length_b 11.7380(10)
_cell_length_c 17.3124(15)
_cell_measurement_reflns_used 1932
_cell_measurement_temperature 120.0(2)
_cell_measurement_theta_max 26.010
_cell_measurement_theta_min 2.412
_cell_volume 1686.0(2)
_computing_structure_refinement 'SHELXL-97 (Sheldrick, 1997)'
_computing_structure_solution 'SHELXS-97 (Sheldrick, 1990)'
_diffrn_ambient_temperature 120.0(2)
_diffrn_measured_fraction_theta_full 0.935
_diffrn_measured_fraction_theta_max 0.935
_diffrn_measurement_device_type 'Bruker SMART CCD'
_diffrn_measurement_method /W
_diffrn_radiation_monochromator graphite
_diffrn_radiation_source 'fine-focus sealed tube'
_diffrn_radiation_type MoK\a
_diffrn_radiation_wavelength 0.71073
_diffrn_reflns_av_R_equivalents 0.0457
_diffrn_reflns_av_sigmaI/netI 0.1186
_diffrn_reflns_limit_h_max 10
_diffrn_reflns_limit_h_min -10
_diffrn_reflns_limit_k_max 8
_diffrn_reflns_limit_k_min -13
_diffrn_reflns_limit_l_max 20
_diffrn_reflns_limit_l_min -19
_diffrn_reflns_number 7340
_diffrn_reflns_theta_full 25.00
_diffrn_reflns_theta_max 25.00
_diffrn_reflns_theta_min 2.41
_exptl_absorpt_coefficient_mu 0.268
_exptl_absorpt_correction_type none
_exptl_crystal_colour dark-blue
_exptl_crystal_density_diffrn 1.413
_exptl_crystal_description block
_exptl_crystal_F_000 756
_exptl_crystal_size_max 0.28
_exptl_crystal_size_mid 0.24
_exptl_crystal_size_min 0.12
_refine_diff_density_max 0.863
_refine_diff_density_min -0.756
_refine_diff_density_rms 0.108
_refine_ls_extinction_method none
_refine_ls_goodness_of_fit_ref 1.026
_refine_ls_hydrogen_treatment mixed
_refine_ls_matrix_type full
_refine_ls_number_parameters 442
_refine_ls_number_reflns 5564
_refine_ls_number_restraints 236
_refine_ls_restrained_S_all 1.046
_refine_ls_R_factor_all 0.1837
_refine_ls_R_factor_gt 0.1138
_refine_ls_shift/su_max 0.000
_refine_ls_shift/su_mean 0.000
_refine_ls_structure_factor_coef Fsqd
_refine_ls_weighting_details 'calc w=1/[\s^2^(Fo^2^)+(0.1577P)^2^+4.3697P] where P=(Fo^2^+2Fc^2^)/3'
_refine_ls_weighting_scheme calc
_refine_ls_wR_factor_gt 0.2706
_refine_ls_wR_factor_ref 0.3070
_reflns_number_gt 3170
_reflns_number_total 5564
_reflns_threshold_expression >2sigma(I)
_cod_data_source_file jo201172w_si_004.cif
_cod_data_source_block ss
_cod_database_code 4026528

loop_
_symmetry_equiv_pos_as_xyz
'x, y, z'
'-x, -y, -z'

loop_
_atom_site_label
_atom_site_type_symbol
_atom_site_fract_x
_atom_site_fract_y
_atom_site_fract_z
_atom_site_U_iso_or_equiv
_atom_site_adp_type
_atom_site_occupancy
_atom_site_symmetry_multiplicity
_atom_site_calc_flag
_atom_site_refinement_flags
_atom_site_disorder_assembly
_atom_site_disorder_group
Cl1 Cl 0.2774(2) 0.25115(15) 0.89819(11) 0.0279(5) Uani 1 1 d . . .
O11 O 0.3164(6) 0.3639(4) 0.8599(3) 0.0386(14) Uani 1 1 d . . .
O12 O 0.1085(6) 0.2581(5) 0.9116(3) 0.0416(14) Uani 1 1 d . . .
O13 O 0.3484(7) 0.1627(5) 0.8482(4) 0.0530(17) Uani 1 1 d . . .
O14 O 0.3395(7) 0.2189(4) 0.9721(4) 0.0452(15) Uani 1 1 d . . .
O21 O 1.2132(10) -0.2295(8) 0.7441(5) 0.078(3) Uiso 0.762(9) 1 d PD . .
Cl2 Cl 1.3687(5) -0.2433(3) 0.7065(3) 0.0283(10) Uiso 0.534(6) 1 d PD A 1
O22 O 1.4062(17) -0.3382(11) 0.6601(9) 0.077(5) Uiso 0.534(6) 1 d PD A 1
O23 O 1.4001(17) -0.1391(10) 0.6526(8) 0.084(5) Uiso 0.534(6) 1 d PD A 1
O24 O 1.4770(19) -0.2727(17) 0.7633(9) 0.157(9) Uiso 0.534(6) 1 d PD A 1
Cl2' Cl 1.3266(9) -0.2341(7) 0.6717(5) 0.027(2) Uiso 0.229(3) 1 d PD A 2
O22' O 1.252(2) -0.257(2) 0.6125(9) 0.049(7) Uiso 0.229(3) 1 d PD A 2
O23' O 1.452(3) -0.333(3) 0.6921(16) 0.18(3) Uiso 0.229(3) 1 d PD A 2
O24' O 1.389(4) -0.130(3) 0.6512(17) 0.172 Uiso 0.229(3) 1 d PD A 2
Cl2" Cl 1.4241(17) -0.2341(10) 0.6845(8) 0.073(4) Uiso 0.238(9) 1 d PD A 3
O21" O 1.426(2) -0.3571(11) 0.6947(12) 0.018(5) Uiso 0.238(9) 1 d PD A 3
O22" O 1.342(3) -0.1697(17) 0.6219(11) 0.052(8) Uiso 0.238(9) 1 d PD A 3
O23" O 1.362(3) -0.1910(18) 0.7574(10) 0.062(9) Uiso 0.238(9) 1 d PD A 3
O24" O 1.587(2) -0.218(2) 0.6658(15) 0.089(11) Uiso 0.238(9) 1 d PD A 3
O1 O 0.0754(5) 0.4130(4) 0.7358(3) 0.0231(11) Uani 1 1 d . . .
O2 O -0.1741(6) 0.5516(4) 0.8240(3) 0.0371(13) Uani 1 1 d . . .
O3 O -0.2926(6) 0.4089(4) 0.9675(3) 0.0317(13) Uani 1 1 d . . .
O4 O -0.2187(6) 0.1542(4) 0.9807(3) 0.0359(13) Uani 1 1 d . . .
O5 O -0.0977(6) 0.0479(4) 0.8473(3) 0.0385(14) Uani 1 1 d . . .
O6 O 0.0824(6) 0.1929(4) 0.7271(3) 0.0312(13) Uani 1 1 d . . .
C1 C 0.0864(9) 0.5282(6) 0.7497(4) 0.0295(17) Uani 1 1 d . . .
H1D H 0.0449 0.5894 0.7068 0.035 Uiso 1 1 calc R . .
H1E H 0.1984 0.5326 0.7502 0.035 Uiso 1 1 calc R . .
C2 C -0.0094(8) 0.5491(6) 0.8288(4) 0.0297(18) Uani 1 1 d . . .
H2A H 0.0279 0.4852 0.8712 0.036 Uiso 1 1 calc R . .
H2B H 0.0035 0.6251 0.8415 0.036 Uiso 1 1 calc R . .
C3 C -0.2810(11) 0.5983(7) 0.8884(5) 0.048(2) Uani 1 1 d . . .
H3A H -0.3912 0.6063 0.8778 0.058 Uiso 1 1 calc R . .
H3B H -0.2629 0.6782 0.8903 0.058 Uiso 1 1 calc R . .
C4 C -0.2623(11) 0.5224(7) 0.9684(5) 0.048(2) Uani 1 1 d . . .
H4A H -0.1534 0.5156 0.9804 0.057 Uiso 1 1 calc R . .
H4B H -0.3372 0.5595 1.0103 0.057 Uiso 1 1 calc R . .
C5 C -0.2635(10) 0.3293(7) 1.0386(4) 0.0355(19) Uani 1 1 d . . .
H5A H -0.3193 0.3659 1.0851 0.043 Uiso 1 1 calc R . .
H5B H -0.1487 0.3115 1.0424 0.043 Uiso 1 1 calc R . .
C6 C -0.3205(9) 0.2178(6) 1.0385(4) 0.0313(18) Uani 1 1 d . . .
H6A H -0.3199 0.1689 1.0917 0.038 Uiso 1 1 calc R . .
H6B H -0.4303 0.2365 1.0256 0.038 Uiso 1 1 calc R . .
C7 C -0.2699(9) 0.0514(6) 0.9708(5) 0.036(2) Uani 1 1 d . . .
H7A H -0.3631 0.0736 0.9419 0.044 Uiso 1 1 calc R . .
H7B H -0.3005 0.0057 1.0233 0.044 Uiso 1 1 calc R . .
C8 C -0.1362(11) -0.0216(7) 0.9248(5) 0.046(2) Uani 1 1 d . . .
H8A H -0.0426 -0.0433 0.9535 0.055 Uiso 1 1 calc R . .
H8B H -0.1678 -0.0951 0.9182 0.055 Uiso 1 1 calc R . .
C9 C 0.0640(9) 0.0120(6) 0.8173(5) 0.040(2) Uani 1 1 d . . .
H9A H 0.0877 -0.0750 0.8210 0.048 Uiso 1 1 calc R . .
H9B H 0.1313 0.0339 0.8507 0.048 Uiso 1 1 calc R . .
C10 C 0.1031(11) 0.0651(7) 0.7356(5) 0.052(3) Uani 1 1 d . . .
H10A H 0.0347 0.0443 0.7022 0.062 Uiso 1 1 calc R . .
H10B H 0.2145 0.0326 0.7164 0.062 Uiso 1 1 calc R . .
C11 C 0.1829(8) 0.2495(6) 0.6711(4) 0.0262(16) Uani 1 1 d . . .
C12 C 0.2819(11) 0.1990(7) 0.6103(5) 0.047(2) Uani 1 1 d . . .
H12A H 0.2828 0.1194 0.6059 0.056 Uiso 1 1 calc R . .
C13 C 0.3801(10) 0.2640(6) 0.5553(5) 0.041(2) Uani 1 1 d . . .
H13A H 0.4457 0.2280 0.5135 0.050 Uiso 1 1 calc R . .
C14 C 0.3845(8) 0.3805(6) 0.5602(4) 0.0261(16) Uani 1 1 d . . .
C15 C 0.2814(8) 0.4324(6) 0.6208(4) 0.0232(16) Uani 1 1 d . . .
H15A H 0.2789 0.5125 0.6245 0.028 Uiso 1 1 calc R . .
C16 C 0.1827(7) 0.3681(6) 0.6758(4) 0.0187(14) Uani 1 1 d . . .
C17 C 0.4906(8) 0.4461(6) 0.5017(4) 0.0273(16) Uani 1 1 d . . .
H17A H 0.5528 0.4046 0.4616 0.033 Uiso 1 1 calc R . .
N1 N -0.1768(7) 0.3004(6) 0.8304(4) 0.0244(14) Uani 1 1 d D . .
H1A H -0.148(8) 0.241(5) 0.861(4) 0.05(3) Uiso 1 1 d D . .
H1B H -0.212(6) 0.349(6) 0.859(5) 0.06(3) Uiso 1 1 d D . .
H1C H -0.107(6) 0.318(7) 0.796(3) 0.04(2) Uiso 1 1 d D . .
N2 N -0.2681(8) 0.4201(7) 0.6660(4) 0.0461(19) Uani 1 1 d . . .
C1' C -0.3065(9) 0.2808(8) 0.7933(5) 0.047(2) Uani 1 1 d D . .
H1'A H -0.3895 0.2555 0.8358 0.056 Uiso 1 1 calc R . .
H1'B H -0.2656 0.2151 0.7625 0.056 Uiso 1 1 calc R . .
C2' C -0.3806(10) 0.3843(9) 0.7400(5) 0.058(3) Uani 1 1 d . . .
H2'A H -0.4167 0.4518 0.7695 0.069 Uiso 1 1 calc R . .
H2'B H -0.4749 0.3657 0.7236 0.069 Uiso 1 1 calc R . .
C3' C -0.2326(10) 0.5270(8) 0.6529(5) 0.050(3) Uani 1 1 d . . .
H3'A H -0.2786 0.5805 0.6890 0.061 Uiso 1 1 calc R . .
C4' C -0.1295(10) 0.5610(8) 0.5871(5) 0.044(2) Uani 1 1 d . . .
H4'A H -0.1064 0.6384 0.5775 0.053 Uiso 1 1 calc R . .
C5' C -0.0587(8) 0.4822(7) 0.5345(4) 0.0307(18) Uani 1 1 d . . .
C6' C -0.1036(11) 0.3752(8) 0.5499(5) 0.048(2) Uani 1 1 d . . .
H6'A H -0.0619 0.3203 0.5143 0.057 Uiso 1 1 calc R . .
C7' C -0.2080(11) 0.3442(9) 0.6159(5) 0.053(2) Uani 1 1 d . . .
H7'A H -0.2370 0.2687 0.6254 0.064 Uiso 1 1 calc R . .
O1S O 0.844(3) -0.1770(16) 0.6221(14) 0.152(9) Uiso 0.50 1 d PD B 1
O2S O 0.7415(17) 0.0691(11) 0.6455(8) 0.072(4) Uiso 0.50 1 d PD B 1
C1S C 0.809(3) -0.1528(16) 0.7013(13) 0.083(7) Uiso 0.50 1 d PD B 1
H1SA H 0.9099 -0.1552 0.7215 0.100 Uiso 0.50 1 calc PR B 1
H1SB H 0.7562 -0.2148 0.7353 0.100 Uiso 0.50 1 calc PR B 1
C2S C 0.696(3) -0.0237(17) 0.7070(12) 0.103(9) Uiso 0.50 1 d PD B 1
H2SA H 0.5857 -0.0299 0.7042 0.123 Uiso 0.50 1 calc PR B 1
H2SB H 0.6983 -0.0019 0.7593 0.123 Uiso 0.50 1 calc PR B 1
C3S C 0.765(3) 0.0361(18) 0.5696(12) 0.086(7) Uiso 0.50 1 d PD B 1
H3SA H 0.8020 0.1001 0.5296 0.103 Uiso 0.50 1 calc PR B 1
H3SB H 0.6622 0.0260 0.5569 0.103 Uiso 0.50 1 calc PR B 1
C4S C 0.889(4) -0.083(2) 0.5637(16) 0.173(16) Uiso 0.50 1 d PD B 1
H4SA H 0.8981 -0.1040 0.5102 0.208 Uiso 0.50 1 calc PR B 1
H4SB H 0.9945 -0.0708 0.5711 0.208 Uiso 0.50 1 calc PR B 1
O1W O 1.042(3) -0.1989(18) 0.5894(13) 0.120(7) Uiso 0.50 1 d P C 2
O2W O 0.594(3) -0.057(2) 0.7981(15) 0.143(8) Uiso 0.50 1 d P D 2
O3W O 0.686(5) -0.019(4) 0.527(2) 0.121(14) Uiso 0.25 1 d P E 2
O4W O 0.763(5) -0.144(3) 0.753(2) 0.103(12) Uiso 0.25 1 d P F 3

loop_
_atom_site_aniso_label
_atom_site_aniso_U_11
_atom_site_aniso_U_22
_atom_site_aniso_U_33
_atom_site_aniso_U_23
_atom_site_aniso_U_13
_atom_site_aniso_U_12
Cl1 0.0170(9) 0.0252(9) 0.0410(12) -0.0053(8) -0.0008(8) -0.0052(7)
O11 0.033(3) 0.033(3) 0.046(4) -0.002(2) 0.007(3) -0.011(2)
O12 0.017(3) 0.055(4) 0.047(4) 0.001(3) 0.001(2) -0.007(2)
O13 0.048(4) 0.041(3) 0.073(5) -0.031(3) 0.013(3) -0.013(3)
O14 0.053(4) 0.028(3) 0.062(4) 0.002(3) -0.027(3) -0.016(3)
O1 0.022(3) 0.018(2) 0.027(3) -0.0070(19) 0.008(2) -0.0042(19)
O2 0.035(3) 0.030(3) 0.039(3) -0.007(2) 0.005(2) 0.005(2)
O3 0.034(3) 0.024(3) 0.032(3) -0.012(2) 0.006(2) 0.003(2)
O4 0.032(3) 0.030(3) 0.039(3) -0.005(2) 0.009(2) -0.003(2)
O5 0.033(3) 0.033(3) 0.043(3) -0.006(2) 0.013(3) -0.006(2)
O6 0.031(3) 0.019(2) 0.040(3) -0.009(2) 0.013(2) -0.008(2)
C1 0.034(4) 0.017(4) 0.035(4) -0.004(3) -0.001(3) -0.004(3)
C2 0.028(4) 0.022(4) 0.035(5) -0.014(3) 0.002(3) 0.006(3)
C3 0.047(5) 0.027(4) 0.059(6) -0.020(4) 0.025(4) 0.004(4)
C4 0.058(6) 0.037(5) 0.048(6) -0.027(4) 0.020(4) -0.012(4)
C5 0.038(5) 0.041(5) 0.024(4) -0.003(3) 0.003(3) -0.006(4)
C6 0.025(4) 0.039(4) 0.027(4) -0.008(3) 0.008(3) -0.006(3)
C7 0.038(5) 0.023(4) 0.040(5) 0.005(3) 0.006(4) -0.004(3)
C8 0.045(5) 0.029(4) 0.051(6) 0.004(4) 0.008(4) 0.003(4)
C9 0.035(5) 0.023(4) 0.057(6) -0.009(4) 0.011(4) -0.006(3)
C10 0.058(6) 0.028(4) 0.060(6) -0.015(4) 0.031(5) -0.010(4)
C11 0.023(4) 0.024(4) 0.028(4) -0.003(3) 0.005(3) -0.003(3)
C12 0.058(6) 0.022(4) 0.055(6) -0.016(4) 0.026(5) -0.016(4)
C13 0.048(5) 0.029(4) 0.040(5) -0.016(4) 0.022(4) -0.006(4)
C14 0.020(4) 0.031(4) 0.022(4) 0.000(3) -0.002(3) 0.003(3)
C15 0.023(4) 0.022(3) 0.027(4) -0.007(3) -0.005(3) -0.007(3)
C16 0.014(3) 0.024(4) 0.017(4) -0.006(3) 0.002(3) -0.002(3)
C17 0.027(4) 0.027(3) 0.025(4) -0.004(3) 0.001(3) -0.003(3)
N1 0.023(3) 0.025(4) 0.020(3) 0.000(3) 0.005(3) 0.000(3)
N2 0.024(4) 0.073(6) 0.034(4) 0.008(4) -0.004(3) -0.006(4)
C1' 0.020(4) 0.065(6) 0.050(6) 0.004(4) -0.002(4) -0.013(4)
C2' 0.019(4) 0.084(7) 0.049(6) 0.021(5) 0.004(4) 0.003(4)
C3' 0.043(5) 0.055(6) 0.033(5) 0.007(4) 0.000(4) 0.020(4)
C4' 0.042(5) 0.047(5) 0.035(5) 0.008(4) -0.015(4) 0.006(4)
C5' 0.021(4) 0.046(5) 0.024(4) -0.004(3) -0.007(3) -0.001(3)
C6' 0.047(6) 0.066(6) 0.032(5) -0.016(4) 0.001(4) -0.012(5)
C7' 0.053(6) 0.072(7) 0.040(6) -0.005(5) -0.004(5) -0.031(5)

loop_
_atom_type_symbol
_atom_type_description
_atom_type_scat_dispersion_real
_atom_type_scat_dispersion_imag
_atom_type_scat_source
C C 0.0033 0.0016 'International Tables Vol C Tables 4.2.6.8 and 6.1.1.4'
H H 0.0000 0.0000 'International Tables Vol C Tables 4.2.6.8 and 6.1.1.4'
N N 0.0061 0.0033 'International Tables Vol C Tables 4.2.6.8 and 6.1.1.4'
O O 0.0106 0.0060 'International Tables Vol C Tables 4.2.6.8 and 6.1.1.4'
Cl Cl 0.1484 0.1585 'International Tables Vol C Tables 4.2.6.8 and 6.1.1.4'

loop_
_geom_angle_atom_site_label_1
_geom_angle_atom_site_label_2
_geom_angle_atom_site_label_3
_geom_angle
_geom_angle_site_symmetry_1
_geom_angle_site_symmetry_3
O14 Cl1 O12 109.9(4) . .
O14 Cl1 O11 108.8(3) . .
O12 Cl1 O11 110.4(3) . .
O14 Cl1 O13 109.2(4) . .
O12 Cl1 O13 109.2(3) . .
O11 Cl1 O13 109.4(3) . .
Cl2 O21 Cl2' 29.8(4) . .
Cl2 O21 O23" 46.2(6) . .
Cl2' O21 O23" 71.6(7) . .
Cl2 O21 Cl2" 5.7(4) . .
Cl2' O21 Cl2" 26.6(5) . .
O23" O21 Cl2" 46.6(5) . .
O21 Cl2 O24 110.7(8) . .
O21 Cl2 O23 112.2(7) . .
O24 Cl2 O23 109.4(8) . .
O21 Cl2 O22 112.1(7) . .
O24 Cl2 O22 106.0(8) . .
O23 Cl2 O22 106.2(8) . .
O22' Cl2' O24' 113.5(12) . .
O22' Cl2' O23' 110.0(11) . .
O24' Cl2' O23' 109.4(11) . .
O22' Cl2' O21 108.6(9) . .
O24' Cl2' O21 110.1(11) . .
O23' Cl2' O21 104.9(11) . .
O22" Cl2" O21" 112.9(11) . .
O22" Cl2" O23" 111.6(11) . .
O21" Cl2" O23" 109.9(11) . .
O22" Cl2" O24" 107.9(11) . .
O21" Cl2" O24" 107.3(10) . .
O23" Cl2" O24" 106.8(11) . .
O22" Cl2" O21 84.1(10) . .
O21" Cl2" O21 83.7(10) . .
O23" Cl2" O21 51.1(10) . .
O24" Cl2" O21 157.9(12) . .
Cl2" O23" O21 82.3(10) . .
C16 O1 C1 116.4(5) . .
C3 O2 C2 113.5(6) . .
C4 O3 C5 112.8(6) . .
C7 O4 C6 113.8(6) . .
C9 O5 C8 110.1(6) . .
C11 O6 C10 118.5(5) . .
O1 C1 C2 108.6(6) . .
O2 C2 C1 108.6(6) . .
O2 C3 C4 113.4(6) . .
O3 C4 C3 109.7(7) . .
O3 C5 C6 109.7(6) . .
O4 C6 C5 109.1(6) . .
O4 C7 C8 108.3(6) . .
O5 C8 C7 108.2(6) . .
O5 C9 C10 112.6(7) . .
C9 C10 O6 111.8(7) . .
O6 C11 C12 124.6(6) . .
O6 C11 C16 116.9(6) . .
C12 C11 C16 118.5(6) . .
C11 C12 C13 120.6(7) . .
C14 C13 C12 121.7(7) . .
C13 C14 C15 117.6(6) . .
C13 C14 C17 120.3(6) . .
C15 C14 C17 122.1(6) . .
C16 C15 C14 121.0(6) . .
O1 C16 C15 124.7(6) . .
O1 C16 C11 114.7(5) . .
C15 C16 C11 120.6(6) . .
C17 C17 C14 127.9(9) 2_666 .
C3' N2 C7' 121.2(8) . .
C3' N2 C2' 119.1(8) . .
C7' N2 C2' 119.7(8) . .
N1 C1' C2' 115.2(8) . .
C1' C2' N2 112.7(7) . .
N2 C3' C4' 120.3(9) . .
C3' C4' C5' 120.3(8) . .
C6' C5' C4' 116.5(8) . .
C6' C5' C5' 123.5(9) . 2_566
C4' C5' C5' 120.0(9) . 2_566
C5' C6' C7' 121.7(9) . .
N2 C7' C6' 119.9(9) . .
C1S O1S C4S 115.2(18) . .
C3S O2S C2S 111.8(15) . .
O1S C1S C2S 111.9(13) . .
O2S C2S C1S 113.8(12) . .
O2S C3S C4S 112.4(14) . .
O1S C4S C3S 111.3(17) . .

loop_
_geom_bond_atom_site_label_1
_geom_bond_atom_site_label_2
_geom_bond_distance
_geom_bond_site_symmetry_2
Cl1 O14 1.429(6) .
Cl1 O12 1.438(5) .
Cl1 O11 1.446(5) .
Cl1 O13 1.447(6) .
O21 Cl2 1.392(9) .
O21 Cl2' 1.461(10) .
O21 O23" 1.53(2) .
O21 Cl2" 1.945(16) .
Cl2 O24 1.424(11) .
Cl2 O23 1.438(10) .
Cl2 O22 1.445(10) .
Cl2' O22' 1.392(13) .
Cl2' O24' 1.399(13) .
Cl2' O23' 1.455(14) .
Cl2" O22" 1.408(13) .
Cl2" O21" 1.419(13) .
Cl2" O23" 1.426(13) .
Cl2" O24" 1.452(14) .
O1 C16 1.379(8) .
O1 C1 1.442(8) .
O2 C3 1.441(9) .
O2 C2 1.446(9) .
O3 C4 1.415(9) .
O3 C5 1.424(9) .
O4 C7 1.419(9) .
O4 C6 1.431(8) .
O5 C9 1.420(9) .
O5 C8 1.459(9) .
O6 C11 1.366(8) .
O6 C10 1.455(9) .
C1 C2 1.511(10) .
C3 C4 1.514(12) .
C5 C6 1.494(10) .
C7 C8 1.501(11) .
C9 C10 1.451(11) .
C11 C12 1.385(10) .
C11 C16 1.408(9) .
C12 C13 1.395(10) .
C13 C14 1.395(10) .
C14 C15 1.404(10) .
C14 C17 1.471(10) .
C15 C16 1.393(9) .
C17 C17 1.299(13) 2_666
N1 C1' 1.468(10) .
N2 C3' 1.325(12) .
N2 C7' 1.326(12) .
N2 C2' 1.525(10) .
C1' C2' 1.483(11) .
C3' C4' 1.377(12) .
C4' C5' 1.397(11) .
C5' C6' 1.360(12) .
C5' C5' 1.492(14) 2_566
C6' C7' 1.376(12) .
O1S C1S 1.422(18) .
O1S C4S 1.425(19) .
O2S C3S 1.410(17) .
O2S C2S 1.443(18) .
C1S C2S 1.637(18) .
C3S C4S 1.586(19) .

loop_
_geom_hbond_atom_site_label_D
_geom_hbond_atom_site_label_H
_geom_hbond_atom_site_label_A
_geom_hbond_distance_DH
_geom_hbond_distance_HA
_geom_hbond_distance_DA
_geom_hbond_angle_DHA
N1 H1C O1 0.81(4) 2.15(5) 2.908(7) 156(6)
N1 H1B O2 0.80(4) 2.42(8) 2.936(8) 123(8)
N1 H1B O3 0.80(4) 2.09(6) 2.839(8) 156(9)
N1 H1A O4 0.81(4) 2.19(6) 2.848(8) 139(8)
N1 H1A O5 0.81(4) 2.27(6) 2.869(8) 131(6)
N1 H1C O6 0.81(4) 2.29(7) 2.859(8) 128(7)
